data_7001482
loop_
_publ_author_name
'Neshat, Abdollah'
'Seambos, Cheryl L.'
'Beck, John F.'
'Schmidt, Joseph A. R.'

_publ_section_title
;
 Mono-anionic acetophenone imine ligands: synthesis, ortho-lithiation
 and first examples of group (v) metal complexes
;
_journal_issue 25
_journal_name_full 'Dalton Transactions'
_journal_page_first 4987
_journal_page_last 5000
_journal_paper_doi 10.1039/b903836a
_journal_year 2009
_chemical_formula_sum 'C46 H49 Cl N3 Nb O4'
_chemical_formula_weight 836.24
_chemical_name_systematic
;
?
;
_space_group_IT_number 14
_symmetry_cell_setting monoclinic
_symmetry_Int_Tables_number 14
_symmetry_space_group_name_Hall '-P 2ybc'
_symmetry_space_group_name_H-M 'P 1 21/c 1'
_atom_sites_solution_hydrogens geom
_atom_sites_solution_primary direct
_atom_sites_solution_secondary difmap
_audit_creation_method SHELXL-97
_cell_angle_alpha 90.00
_cell_angle_beta 99.7740(10)
_cell_angle_gamma 90.00
_cell_formula_units_Z 4
_cell_length_a 13.4669(6)
_cell_length_b 12.2295(5)
_cell_length_c 25.2702(11)
_cell_measurement_reflns_used 5648
_cell_measurement_temperature 140(2)
_cell_measurement_theta_max 28.25
_cell_measurement_theta_min 2.26
_cell_volume 4101.4(3)
_computing_cell_refinement 'Bruker SMART'
_computing_data_collection 'Bruker SMART'
_computing_data_reduction 'Bruker SAINT'
_computing_molecular_graphics 'Bruker SHELXTL'
_computing_publication_material 'Bruker SHELXTL'
_computing_structure_refinement 'SHELXL-97 (Sheldrick, 1997)'
_computing_structure_solution 'SHELXS-97 (Sheldrick, 1990)'
_diffrn_ambient_temperature 140(2)
_diffrn_measured_fraction_theta_full 0.999
_diffrn_measured_fraction_theta_max 0.999
_diffrn_measurement_device_type 'SMART CCD'
_diffrn_measurement_method \w-scan
_diffrn_radiation_monochromator graphite
_diffrn_radiation_source 'fine-focus sealed tube'
_diffrn_radiation_type MoK\a
_diffrn_radiation_wavelength 0.71073
_diffrn_reflns_av_R_equivalents 0.0727
_diffrn_reflns_av_sigmaI/netI 0.0648
_diffrn_reflns_limit_h_max 17
_diffrn_reflns_limit_h_min -17
_diffrn_reflns_limit_k_max 16
_diffrn_reflns_limit_k_min -16
_diffrn_reflns_limit_l_max 33
_diffrn_reflns_limit_l_min -33
_diffrn_reflns_number 45419
_diffrn_reflns_theta_full 28.29
_diffrn_reflns_theta_max 28.29
_diffrn_reflns_theta_min 1.53
_exptl_absorpt_coefficient_mu 0.405
_exptl_absorpt_correction_T_max 1.000
_exptl_absorpt_correction_T_min 0.783
_exptl_absorpt_correction_type empirical
_exptl_absorpt_process_details SADABS
_exptl_crystal_colour block
_exptl_crystal_density_diffrn 1.354
_exptl_crystal_density_method 'not measured'
_exptl_crystal_description red
_exptl_crystal_F_000 1744
_exptl_crystal_size_max 0.20
_exptl_crystal_size_mid 0.10
_exptl_crystal_size_min 0.10
_refine_diff_density_max 0.569
_refine_diff_density_min -1.136
_refine_diff_density_rms 0.086
_refine_ls_extinction_method none
_refine_ls_goodness_of_fit_ref 0.928
_refine_ls_hydrogen_treatment constr
_refine_ls_matrix_type full
_refine_ls_number_parameters 496
_refine_ls_number_reflns 10183
_refine_ls_number_restraints 0
_refine_ls_restrained_S_all 0.928
_refine_ls_R_factor_all 0.0546
_refine_ls_R_factor_gt 0.0361
_refine_ls_shift/su_max 0.001
_refine_ls_shift/su_mean 0.000
_refine_ls_structure_factor_coef Fsqd
_refine_ls_weighting_details 'calc w=1/[\s^2^(Fo^2^)+(0.0542P)^2^+0.0000P] where P=(Fo^2^+2Fc^2^)/3'
_refine_ls_weighting_scheme calc
_refine_ls_wR_factor_gt 0.0903
_refine_ls_wR_factor_ref 0.0950
_reflns_number_gt 7393
_reflns_number_total 10183
_reflns_threshold_expression >2sigma(I)
_cod_data_source_file b903836a.txt
_cod_data_source_block (3)2Nb(N-2,6-iPr2C6H3)Cl_(17)
_cod_depositor_comments
;
The following automatic conversions were performed:
'_symmetry_cell_setting' value 'Monoclinic' changed to 'monoclinic'
according to '/home/saulius/struct/CIF-dictionaries/cif_core.dic'
dictionary named 'cif_core.dic' version 2.4.1 from 2010-06-29.

Automatic conversion script
Id: cif_fix_enum 1527 2010-12-29 10:47:43Z saulius 
;
_cod_original_sg_symbol_H-M P2(1)/c
_cod_database_code 7001482

loop_
_symmetry_equiv_pos_as_xyz
'x, y, z'
'-x, y+1/2, -z+1/2'
'-x, -y, -z'
'x, -y-1/2, z-1/2'

loop_
_atom_site_label
_atom_site_type_symbol
_atom_site_fract_x
_atom_site_fract_y
_atom_site_fract_z
_atom_site_U_iso_or_equiv
_atom_site_adp_type
_atom_site_occupancy
_atom_site_symmetry_multiplicity
_atom_site_calc_flag
_atom_site_refinement_flags
_atom_site_disorder_assembly
_atom_site_disorder_group
Nb1 Nb 0.698645(14) 0.800808(15) 0.364364(7) 0.01461(6) Uani 1 1 d . . .
Cl1 Cl 0.56537(4) 0.92287(4) 0.37559(2) 0.02340(12) Uani 1 1 d . . .
O1 O 0.83049(13) 0.58593(13) 0.29848(6) 0.0299(4) Uani 1 1 d . . .
O2 O 0.92695(14) 0.43667(14) 0.32950(7) 0.0353(4) Uani 1 1 d . . .
O3 O 0.79779(13) 0.90704(14) 0.25052(6) 0.0319(4) Uani 1 1 d . . .
O4 O 0.79236(15) 0.84870(17) 0.16335(7) 0.0414(5) Uani 1 1 d . . .
N1 N 0.80090(14) 0.89208(14) 0.36608(7) 0.0182(4) Uani 1 1 d . . .
N2 N 0.72385(13) 0.77485(14) 0.45786(7) 0.0171(4) Uani 1 1 d . . .
N3 N 0.56128(14) 0.66627(15) 0.33658(7) 0.0196(4) Uani 1 1 d . . .
C1 C 0.88093(17) 0.96421(18) 0.36236(8) 0.0221(5) Uani 1 1 d . . .
C2 C 0.97296(18) 0.92279(19) 0.35103(8) 0.0239(5) Uani 1 1 d . . .
C3 C 1.04991(19) 0.9964(2) 0.34798(9) 0.0323(6) Uani 1 1 d . . .
H3A H 1.1117 0.9706 0.3415 0.039 Uiso 1 1 calc R . .
C4 C 1.0369(2) 1.1082(2) 0.35437(10) 0.0375(7) Uani 1 1 d . . .
H4A H 1.0891 1.1564 0.3513 0.045 Uiso 1 1 calc R . .
C5 C 0.9471(2) 1.1470(2) 0.36524(11) 0.0372(6) Uani 1 1 d . . .
H5A H 0.9389 1.2219 0.3693 0.045 Uiso 1 1 calc R . .
C6 C 0.8678(2) 1.07729(19) 0.37030(10) 0.0312(6) Uani 1 1 d . . .
C7 C 0.98635(18) 0.8005(2) 0.34396(10) 0.0277(5) Uani 1 1 d . . .
H7A H 0.9189 0.7688 0.3342 0.033 Uiso 1 1 calc R . .
C8 C 1.0448(2) 0.7715(2) 0.29911(11) 0.0406(7) Uani 1 1 d . . .
H8A H 1.0130 0.8051 0.2662 0.061 Uiso 1 1 calc R . .
H8B H 1.0453 0.6936 0.2946 0.061 Uiso 1 1 calc R . .
H8C H 1.1127 0.7976 0.3083 0.061 Uiso 1 1 calc R . .
C9 C 1.0344(2) 0.7488(2) 0.39736(11) 0.0368(6) Uani 1 1 d . . .
H9A H 0.9958 0.7680 0.4246 0.055 Uiso 1 1 calc R . .
H9B H 1.1021 0.7754 0.4074 0.055 Uiso 1 1 calc R . .
H9C H 1.0354 0.6708 0.3936 0.055 Uiso 1 1 calc R . .
C10 C 0.7686(2) 1.1212(2) 0.38240(13) 0.0461(8) Uani 1 1 d . . .
H10A H 0.7305 1.0589 0.3928 0.055 Uiso 1 1 calc R . .
C11 C 0.7086(3) 1.1691(4) 0.33236(16) 0.0897(15) Uani 1 1 d . . .
H11A H 0.6457 1.1964 0.3400 0.135 Uiso 1 1 calc R . .
H11B H 0.6960 1.1137 0.3051 0.135 Uiso 1 1 calc R . .
H11C H 0.7458 1.2280 0.3199 0.135 Uiso 1 1 calc R . .
C12 C 0.7780(3) 1.2040(3) 0.42756(15) 0.0623(9) Uani 1 1 d . . .
H12A H 0.8154 1.1725 0.4597 0.093 Uiso 1 1 calc R . .
H12B H 0.7120 1.2243 0.4337 0.093 Uiso 1 1 calc R . .
H12C H 0.8126 1.2677 0.4179 0.093 Uiso 1 1 calc R . .
C13 C 0.79067(16) 0.64776(16) 0.38590(8) 0.0173(4) Uani 1 1 d . . .
C14 C 0.83318(17) 0.57713(18) 0.35355(9) 0.0208(5) Uani 1 1 d . . .
C15 C 0.89230(18) 0.48741(18) 0.37159(9) 0.0253(5) Uani 1 1 d . . .
C16 C 0.91429(18) 0.45995(19) 0.42455(10) 0.0281(5) Uani 1 1 d . . .
H16A H 0.9542 0.3998 0.4365 0.034 Uiso 1 1 calc R . .
C17 C 0.87333(17) 0.52748(18) 0.45986(9) 0.0239(5) Uani 1 1 d . . .
H17A H 0.8857 0.5119 0.4964 0.029 Uiso 1 1 calc R . .
C18 C 0.81439(16) 0.61763(17) 0.44140(8) 0.0192(4) Uani 1 1 d . . .
C19 C 0.8700(2) 0.4870(2) 0.28254(10) 0.0375(6) Uani 1 1 d . . .
H19A H 0.9131 0.5010 0.2562 0.045 Uiso 1 1 calc R . .
H19B H 0.8157 0.4391 0.2665 0.045 Uiso 1 1 calc R . .
C20 C 0.77680(16) 0.69221(17) 0.47883(8) 0.0193(4) Uani 1 1 d . . .
C21 C 0.8020(2) 0.67530(19) 0.53841(9) 0.0284(5) Uani 1 1 d . . .
H21A H 0.7708 0.7316 0.5564 0.043 Uiso 1 1 calc R . .
H21B H 0.8737 0.6783 0.5495 0.043 Uiso 1 1 calc R . .
H21C H 0.7775 0.6052 0.5474 0.043 Uiso 1 1 calc R . .
C22 C 0.69819(16) 0.85874(17) 0.49398(8) 0.0175(4) Uani 1 1 d . . .
C23 C 0.60432(16) 0.85627(17) 0.51023(8) 0.0189(4) Uani 1 1 d . . .
C24 C 0.58078(18) 0.93981(18) 0.54354(8) 0.0230(5) Uani 1 1 d . . .
H24A H 0.5185 0.9397 0.5548 0.028 Uiso 1 1 calc R . .
C25 C 0.64857(19) 1.02266(19) 0.56007(9) 0.0278(5) Uani 1 1 d . . .
H25A H 0.6313 1.0789 0.5815 0.033 Uiso 1 1 calc R . .
C26 C 0.74169(19) 1.02163(19) 0.54468(9) 0.0276(5) Uani 1 1 d . . .
H26A H 0.7871 1.0775 0.5562 0.033 Uiso 1 1 calc R . .
C27 C 0.76984(17) 0.93891(18) 0.51215(9) 0.0222(5) Uani 1 1 d . . .
C28 C 0.53031(18) 0.76641(19) 0.49346(9) 0.0250(5) Uani 1 1 d . . .
H28A H 0.5580 0.7160 0.4708 0.038 Uiso 1 1 calc R . .
H28B H 0.4690 0.7969 0.4741 0.038 Uiso 1 1 calc R . .
H28C H 0.5164 0.7288 0.5247 0.038 Uiso 1 1 calc R . .
C29 C 0.87583(17) 0.9367(2) 0.49979(9) 0.0291(5) Uani 1 1 d . . .
H29A H 0.8832 0.8752 0.4771 0.044 Uiso 1 1 calc R . .
H29B H 0.9231 0.9305 0.5327 0.044 Uiso 1 1 calc R . .
H29C H 0.8885 1.0030 0.4817 0.044 Uiso 1 1 calc R . .
C30 C 0.68544(17) 0.76600(18) 0.27797(8) 0.0210(5) Uani 1 1 d . . .
C31 C 0.73537(17) 0.81712(18) 0.24166(9) 0.0230(5) Uani 1 1 d . . .
C32 C 0.7325(2) 0.7827(2) 0.18871(9) 0.0314(6) Uani 1 1 d . . .
C33 C 0.6790(2) 0.6938(2) 0.16846(10) 0.0433(7) Uani 1 1 d . . .
H33A H 0.6788 0.6699 0.1335 0.052 Uiso 1 1 calc R . .
C34 C 0.6241(2) 0.6401(2) 0.20277(10) 0.0377(6) Uani 1 1 d . . .
H34A H 0.5854 0.5795 0.1903 0.045 Uiso 1 1 calc R . .
C35 C 0.62600(18) 0.67539(19) 0.25538(9) 0.0250(5) Uani 1 1 d . . .
C36 C 0.8198(2) 0.9376(2) 0.19948(9) 0.0359(6) Uani 1 1 d . . .
H36A H 0.8910 0.9535 0.2022 0.043 Uiso 1 1 calc R . .
H36B H 0.7820 1.0026 0.1865 0.043 Uiso 1 1 calc R . .
C37 C 0.56040(17) 0.62440(19) 0.28939(9) 0.0247(5) Uani 1 1 d . . .
C38 C 0.4939(2) 0.5293(2) 0.26848(11) 0.0398(7) Uani 1 1 d . . .
H38A H 0.4562 0.5061 0.2955 0.060 Uiso 1 1 calc R . .
H38B H 0.5349 0.4699 0.2598 0.060 Uiso 1 1 calc R . .
H38C H 0.4484 0.5513 0.2368 0.060 Uiso 1 1 calc R . .
C39 C 0.48297(17) 0.63566(18) 0.36598(9) 0.0210(5) Uani 1 1 d . . .
C40 C 0.49578(18) 0.54896(19) 0.40287(10) 0.0278(5) Uani 1 1 d . . .
C41 C 0.4193(2) 0.5300(2) 0.43271(10) 0.0352(6) Uani 1 1 d . . .
H41A H 0.4265 0.4733 0.4576 0.042 Uiso 1 1 calc R . .
C42 C 0.3338(2) 0.5930(2) 0.42618(11) 0.0390(7) Uani 1 1 d . . .
H42A H 0.2855 0.5814 0.4479 0.047 Uiso 1 1 calc R . .
C43 C 0.31953(19) 0.6731(2) 0.38767(10) 0.0332(6) Uani 1 1 d . . .
H43A H 0.2601 0.7134 0.3825 0.040 Uiso 1 1 calc R . .
C44 C 0.39263(18) 0.69508(19) 0.35605(9) 0.0259(5) Uani 1 1 d . . .
C45 C 0.5872(2) 0.4761(2) 0.40952(12) 0.0389(6) Uani 1 1 d . . .
H45A H 0.6318 0.5004 0.3860 0.058 Uiso 1 1 calc R . .
H45B H 0.5667 0.4022 0.4007 0.058 Uiso 1 1 calc R . .
H45C H 0.6214 0.4793 0.4461 0.058 Uiso 1 1 calc R . .
C46 C 0.36987(19) 0.7771(2) 0.31108(10) 0.0350(6) Uani 1 1 d . . .
H46A H 0.4271 0.7838 0.2933 0.053 Uiso 1 1 calc R . .
H46B H 0.3553 0.8468 0.3255 0.053 Uiso 1 1 calc R . .
H46C H 0.3126 0.7528 0.2858 0.053 Uiso 1 1 calc R . .

loop_
_atom_site_aniso_label
_atom_site_aniso_U_11
_atom_site_aniso_U_22
_atom_site_aniso_U_33
_atom_site_aniso_U_23
_atom_site_aniso_U_13
_atom_site_aniso_U_12
Nb1 0.01651(10) 0.01493(9) 0.01245(9) -0.00092(7) 0.00264(7) 0.00081(8)
Cl1 0.0249(3) 0.0232(3) 0.0227(3) 0.0003(2) 0.0056(2) 0.0078(2)
O1 0.0427(11) 0.0287(9) 0.0196(8) -0.0056(7) 0.0095(7) 0.0118(8)
O2 0.0444(11) 0.0300(9) 0.0330(10) -0.0072(7) 0.0109(8) 0.0141(8)
O3 0.0422(11) 0.0377(10) 0.0177(8) 0.0003(7) 0.0106(7) -0.0156(8)
O4 0.0515(12) 0.0575(12) 0.0182(9) -0.0033(8) 0.0143(8) -0.0160(10)
N1 0.0229(10) 0.0167(9) 0.0147(8) -0.0009(7) 0.0023(7) 0.0003(8)
N2 0.0186(9) 0.0187(9) 0.0145(8) -0.0009(7) 0.0037(7) 0.0012(7)
N3 0.0196(10) 0.0200(9) 0.0188(9) -0.0014(7) 0.0020(7) -0.0019(7)
C1 0.0258(12) 0.0242(11) 0.0151(10) 0.0018(8) 0.0002(9) -0.0081(10)
C2 0.0256(13) 0.0309(13) 0.0146(10) 0.0024(9) 0.0022(9) -0.0067(10)
C3 0.0273(14) 0.0459(16) 0.0240(12) 0.0010(11) 0.0050(10) -0.0112(12)
C4 0.0457(17) 0.0383(15) 0.0276(13) 0.0014(11) 0.0032(12) -0.0260(13)
C5 0.0475(17) 0.0260(13) 0.0374(15) -0.0006(11) 0.0056(13) -0.0149(13)
C6 0.0376(15) 0.0231(12) 0.0315(13) -0.0009(10) 0.0018(11) -0.0088(11)
C7 0.0200(12) 0.0333(13) 0.0308(12) 0.0006(11) 0.0075(10) -0.0034(11)
C8 0.0372(16) 0.0430(16) 0.0460(17) 0.0006(13) 0.0193(13) 0.0016(13)
C9 0.0277(14) 0.0383(15) 0.0440(16) 0.0090(12) 0.0046(12) -0.0038(12)
C10 0.0421(17) 0.0195(13) 0.077(2) -0.0055(13) 0.0116(15) -0.0033(12)
C11 0.069(3) 0.119(4) 0.069(3) -0.019(2) -0.021(2) 0.031(3)
C12 0.073(3) 0.0432(19) 0.074(2) -0.0023(17) 0.022(2) 0.0095(18)
C13 0.0182(11) 0.0150(10) 0.0186(10) -0.0005(8) 0.0026(8) -0.0009(9)
C14 0.0211(12) 0.0210(11) 0.0202(11) -0.0010(9) 0.0032(9) -0.0002(9)
C15 0.0252(13) 0.0195(11) 0.0321(13) -0.0081(9) 0.0072(10) 0.0037(10)
C16 0.0277(13) 0.0201(11) 0.0356(14) 0.0001(10) 0.0030(11) 0.0075(10)
C17 0.0267(13) 0.0207(11) 0.0237(12) 0.0028(9) 0.0020(10) 0.0032(10)
C18 0.0184(11) 0.0183(10) 0.0207(11) -0.0010(8) 0.0029(9) -0.0011(9)
C19 0.0460(17) 0.0352(15) 0.0319(14) -0.0116(11) 0.0080(12) 0.0134(13)
C20 0.0196(11) 0.0206(11) 0.0178(10) 0.0017(9) 0.0033(8) 0.0002(9)
C21 0.0365(14) 0.0308(13) 0.0176(11) 0.0025(9) 0.0036(10) 0.0118(11)
C22 0.0220(12) 0.0175(10) 0.0126(10) 0.0002(8) 0.0020(8) 0.0030(9)
C23 0.0232(12) 0.0195(11) 0.0139(10) 0.0022(8) 0.0024(9) 0.0047(9)
C24 0.0250(12) 0.0281(12) 0.0166(10) 0.0003(9) 0.0055(9) 0.0076(10)
C25 0.0388(15) 0.0239(12) 0.0204(11) -0.0051(9) 0.0039(10) 0.0077(11)
C26 0.0331(14) 0.0249(12) 0.0234(12) -0.0063(9) 0.0010(10) -0.0045(10)
C27 0.0240(12) 0.0252(12) 0.0169(11) -0.0001(9) 0.0024(9) 0.0005(9)
C28 0.0247(13) 0.0259(12) 0.0256(12) 0.0005(9) 0.0074(10) -0.0006(10)
C29 0.0257(13) 0.0377(14) 0.0240(12) -0.0049(10) 0.0045(10) -0.0073(11)
C30 0.0205(12) 0.0249(11) 0.0173(11) -0.0026(8) 0.0028(9) 0.0014(9)
C31 0.0240(12) 0.0272(12) 0.0177(11) -0.0021(9) 0.0029(9) -0.0027(10)
C32 0.0326(14) 0.0451(16) 0.0180(11) -0.0018(10) 0.0082(10) -0.0030(12)
C33 0.0509(18) 0.0601(19) 0.0201(12) -0.0164(13) 0.0097(12) -0.0146(15)
C34 0.0427(16) 0.0452(16) 0.0258(13) -0.0157(12) 0.0071(12) -0.0138(13)
C35 0.0256(13) 0.0306(13) 0.0179(11) -0.0070(9) 0.0011(9) -0.0035(10)
C36 0.0465(17) 0.0436(16) 0.0198(12) 0.0037(11) 0.0116(11) -0.0087(13)
C37 0.0235(12) 0.0260(12) 0.0238(12) -0.0052(9) 0.0018(9) -0.0032(10)
C38 0.0444(17) 0.0421(16) 0.0333(14) -0.0140(12) 0.0076(12) -0.0169(13)
C39 0.0204(12) 0.0218(11) 0.0203(11) -0.0038(9) 0.0019(9) -0.0057(9)
C40 0.0287(13) 0.0243(12) 0.0294(13) 0.0008(10) 0.0018(10) -0.0081(10)
C41 0.0412(16) 0.0315(14) 0.0327(14) 0.0043(11) 0.0053(12) -0.0139(12)
C42 0.0338(15) 0.0467(16) 0.0396(15) -0.0034(13) 0.0151(12) -0.0169(13)
C43 0.0204(13) 0.0396(15) 0.0398(15) -0.0044(11) 0.0056(11) -0.0059(11)
C44 0.0240(12) 0.0258(12) 0.0271(12) -0.0044(10) 0.0019(9) -0.0034(10)
C45 0.0360(15) 0.0297(14) 0.0502(17) 0.0117(12) 0.0047(13) -0.0001(12)
C46 0.0244(14) 0.0427(16) 0.0355(14) 0.0038(11) -0.0017(11) 0.0011(11)

loop_
_atom_type_symbol
_atom_type_description
_atom_type_scat_dispersion_real
_atom_type_scat_dispersion_imag
_atom_type_scat_source
C C 0.0033 0.0016 'International Tables Vol C Tables 4.2.6.8 and 6.1.1.4'
H H 0.0000 0.0000 'International Tables Vol C Tables 4.2.6.8 and 6.1.1.4'
N N 0.0061 0.0033 'International Tables Vol C Tables 4.2.6.8 and 6.1.1.4'
O O 0.0106 0.0060 'International Tables Vol C Tables 4.2.6.8 and 6.1.1.4'
Cl Cl 0.1484 0.1585 'International Tables Vol C Tables 4.2.6.8 and 6.1.1.4'
Nb Nb -2.0727 0.6215 'International Tables Vol C Tables 4.2.6.8 and 6.1.1.4'

loop_
_geom_angle_atom_site_label_1
_geom_angle_atom_site_label_2
_geom_angle_atom_site_label_3
_geom_angle
_geom_angle_site_symmetry_1
_geom_angle_site_symmetry_3
_geom_angle_publ_flag
N1 Nb1 C30 94.47(8) . . ?
N1 Nb1 C13 97.13(8) . . ?
C30 Nb1 C13 91.57(8) . . ?
N1 Nb1 N2 94.68(7) . . ?
C30 Nb1 N2 160.75(7) . . ?
C13 Nb1 N2 70.51(7) . . ?
N1 Nb1 Cl1 101.56(6) . . ?
C30 Nb1 Cl1 107.63(6) . . ?
C13 Nb1 Cl1 151.84(6) . . ?
N2 Nb1 Cl1 87.03(4) . . ?
N1 Nb1 N3 164.61(7) . . ?
C30 Nb1 N3 70.18(7) . . ?
C13 Nb1 N3 82.60(7) . . ?
N2 Nb1 N3 99.67(6) . . ?
Cl1 Nb1 N3 84.78(5) . . ?
C14 O1 C19 105.84(18) . . ?
C15 O2 C19 103.94(18) . . ?
C31 O3 C36 106.13(17) . . ?
C32 O4 C36 104.94(18) . . ?
C1 N1 Nb1 174.83(15) . . ?
C20 N2 C22 117.80(17) . . ?
C20 N2 Nb1 119.43(14) . . ?
C22 N2 Nb1 121.78(13) . . ?
C37 N3 C39 118.64(19) . . ?
C37 N3 Nb1 114.30(15) . . ?
C39 N3 Nb1 127.00(13) . . ?
N1 C1 C6 119.2(2) . . ?
N1 C1 C2 119.8(2) . . ?
C6 C1 C2 121.0(2) . . ?
C3 C2 C1 117.9(2) . . ?
C3 C2 C7 121.9(2) . . ?
C1 C2 C7 120.1(2) . . ?
C2 C3 C4 121.5(3) . . ?
C5 C4 C3 119.7(2) . . ?
C4 C5 C6 121.6(2) . . ?
C5 C6 C1 118.1(2) . . ?
C5 C6 C10 121.2(2) . . ?
C1 C6 C10 120.7(2) . . ?
C2 C7 C8 113.7(2) . . ?
C2 C7 C9 110.1(2) . . ?
C8 C7 C9 111.4(2) . . ?
C11 C10 C12 109.8(3) . . ?
C11 C10 C6 109.6(3) . . ?
C12 C10 C6 115.1(3) . . ?
C14 C13 C18 111.92(19) . . ?
C14 C13 Nb1 129.94(16) . . ?
C18 C13 Nb1 118.09(14) . . ?
C13 C14 C15 125.0(2) . . ?
C13 C14 O1 127.03(19) . . ?
C15 C14 O1 107.84(19) . . ?
C16 C15 O2 126.9(2) . . ?
C16 C15 C14 122.3(2) . . ?
O2 C15 C14 110.7(2) . . ?
C15 C16 C17 116.0(2) . . ?
C18 C17 C16 121.3(2) . . ?
C17 C18 C13 123.5(2) . . ?
C17 C18 C20 121.12(19) . . ?
C13 C18 C20 115.33(18) . . ?
O1 C19 O2 107.85(19) . . ?
N2 C20 C18 116.60(18) . . ?
N2 C20 C21 122.15(19) . . ?
C18 C20 C21 121.21(19) . . ?
C23 C22 C27 121.90(19) . . ?
C23 C22 N2 119.59(19) . . ?
C27 C22 N2 118.50(19) . . ?
C24 C23 C22 118.2(2) . . ?
C24 C23 C28 120.0(2) . . ?
C22 C23 C28 121.76(19) . . ?
C25 C24 C23 120.9(2) . . ?
C26 C25 C24 119.7(2) . . ?
C25 C26 C27 121.7(2) . . ?
C26 C27 C22 117.4(2) . . ?
C26 C27 C29 119.7(2) . . ?
C22 C27 C29 122.9(2) . . ?
C31 C30 C35 112.96(19) . . ?
C31 C30 Nb1 127.36(16) . . ?
C35 C30 Nb1 119.46(16) . . ?
O3 C31 C30 127.4(2) . . ?
O3 C31 C32 108.2(2) . . ?
C30 C31 C32 124.4(2) . . ?
C33 C32 O4 127.7(2) . . ?
C33 C32 C31 121.9(2) . . ?
O4 C32 C31 110.3(2) . . ?
C32 C33 C34 116.6(2) . . ?
C35 C34 C33 121.4(2) . . ?
C34 C35 C30 122.7(2) . . ?
C34 C35 C37 120.7(2) . . ?
C30 C35 C37 116.53(19) . . ?
O3 C36 O4 107.96(19) . . ?
N3 C37 C35 117.2(2) . . ?
N3 C37 C38 122.6(2) . . ?
C35 C37 C38 120.1(2) . . ?
C44 C39 C40 121.0(2) . . ?
C44 C39 N3 117.5(2) . . ?
C40 C39 N3 121.4(2) . . ?
C41 C40 C39 117.8(2) . . ?
C41 C40 C45 120.4(2) . . ?
C39 C40 C45 121.8(2) . . ?
C42 C41 C40 121.5(2) . . ?
C41 C42 C43 120.0(2) . . ?
C42 C43 C44 121.1(3) . . ?
C43 C44 C39 118.2(2) . . ?
C43 C44 C46 119.1(2) . . ?
C39 C44 C46 122.6(2) . . ?

loop_
_geom_bond_atom_site_label_1
_geom_bond_atom_site_label_2
_geom_bond_distance
_geom_bond_site_symmetry_2
_geom_bond_publ_flag
Nb1 N1 1.7674(18) . ?
Nb1 C30 2.202(2) . ?
Nb1 C13 2.260(2) . ?
Nb1 N2 2.3508(17) . ?
Nb1 Cl1 2.3881(6) . ?
Nb1 N3 2.4862(18) . ?
O1 C14 1.390(3) . ?
O1 C19 1.408(3) . ?
O2 C15 1.379(3) . ?
O2 C19 1.437(3) . ?
O3 C31 1.379(3) . ?
O3 C36 1.422(3) . ?
O4 C32 1.373(3) . ?
O4 C36 1.428(3) . ?
N1 C1 1.408(3) . ?
N2 C20 1.297(3) . ?
N2 C22 1.453(3) . ?
N3 C37 1.296(3) . ?
N3 C39 1.439(3) . ?
C1 C6 1.413(3) . ?
C1 C2 1.412(3) . ?
C2 C3 1.385(3) . ?
C2 C7 1.521(3) . ?
C3 C4 1.391(4) . ?
C4 C5 1.371(4) . ?
C5 C6 1.389(3) . ?
C6 C10 1.518(4) . ?
C7 C8 1.527(3) . ?
C7 C9 1.530(3) . ?
C10 C11 1.499(5) . ?
C10 C12 1.515(4) . ?
C13 C14 1.379(3) . ?
C13 C18 1.433(3) . ?
C14 C15 1.386(3) . ?
C15 C16 1.363(3) . ?
C16 C17 1.396(3) . ?
C17 C18 1.392(3) . ?
C18 C20 1.465(3) . ?
C20 C21 1.501(3) . ?
C22 C23 1.394(3) . ?
C22 C27 1.398(3) . ?
C23 C24 1.394(3) . ?
C23 C28 1.496(3) . ?
C24 C25 1.380(3) . ?
C25 C26 1.375(3) . ?
C26 C27 1.396(3) . ?
C27 C29 1.512(3) . ?
C30 C31 1.376(3) . ?
C30 C35 1.428(3) . ?
C31 C32 1.397(3) . ?
C32 C33 1.356(4) . ?
C33 C34 1.395(4) . ?
C34 C35 1.394(3) . ?
C35 C37 1.472(3) . ?
C37 C38 1.508(3) . ?
C39 C44 1.403(3) . ?
C39 C40 1.403(3) . ?
C40 C41 1.395(3) . ?
C40 C45 1.506(4) . ?
C41 C42 1.373(4) . ?
C42 C43 1.371(4) . ?
C43 C44 1.395(3) . ?
C44 C46 1.507(3) . ?
